data_1557325
loop_
_publ_author_name
'Loukiala, Satumari'
'Ratilainen, Jari'
'Valkonen, Jussi'
'Rissanen, Kari'

_publ_section_title
;
 Syntheses and Crystal Structures of N,N'-Bis(2-hydroxybenzyl)piperazine,
 its Nitrate Salt and Copper(II) Acetate Complex.
;
_journal_name_full 'Acta Chemica Scandinavica'
_journal_page_first 1162
_journal_page_last 1168
_journal_paper_doi 10.3891/acta.chem.scand.51-1162
_journal_volume 51
_journal_year 1997
_chemical_formula_sum 'C22 H26 Cu2 N2 O6'
_chemical_formula_weight 541.53
_chemical_name_common
;
N,N'-bis(2-hydroxybenzyl)piperazine copper(II) acetate
;
_space_group_IT_number 14
_space_group_name_Hall '-P 2yn'
_space_group_name_H-M_alt 'P 1 21/n 1'
_symmetry_cell_setting monoclinic
_symmetry_Int_Tables_number 14
_symmetry_space_group_name_Hall '-P 2yn'
_symmetry_space_group_name_H-M 'P 1 21/n 1'
_cell_angle_alpha 90.
_cell_angle_beta 98.83(2)
_cell_angle_gamma 90.
_cell_formula_units_Z 2
_cell_length_a 12.197(4)
_cell_length_b 7.061(3)
_cell_length_c 13.300(4)
_cell_volume 1131.9(7)
_diffrn_ambient_temperature 293
_diffrn_radiation_probe x-ray
_diffrn_radiation_type MoK\a
_diffrn_radiation_wavelength 0.71073
_exptl_absorpt_coefficient_mu 1.920
_exptl_crystal_density_diffrn 1.589
_exptl_crystal_F_000 556
_refine_ls_goodness_of_fit_ref 1.077
_refine_ls_number_parameters 146
_refine_ls_number_reflns 1408
_refine_ls_R_factor_all 0.0798
_refine_ls_R_factor_gt 0.0410
_refine_ls_wR_factor_gt 0.1020
_refine_ls_wR_factor_ref 0.1202
_cod_data_source_file Acta-Chem-Scand-1997-51-1162-3.cif
_cod_data_source_block 3
_cod_original_sg_symbol_H-M 'P 21/n'
_cod_database_code 1557325

loop_
_space_group_symop_id
_space_group_symop_operation_xyz
1 x,y,z
2 1/2-x,1/2+y,1/2-z
3 -x,-y,-z
4 1/2+x,1/2-y,1/2+z

loop_
_atom_site_label
_atom_site_type_symbol
_atom_site_thermal_displace_type
_atom_site_fract_x
_atom_site_fract_y
_atom_site_fract_z
_atom_site_occupancy
_atom_site_U_iso_or_equiv
_atom_site_calc_flag
_atom_site_refinement_flags
_atom_site_disorder_assembly
_atom_site_disorder_group
Cu Cu Uiso 0.90000(10) 0.13280(10) 0.50600(10) 1.000 0.0370(10) . . . .
O1 O Uiso 0.9516(3) -0.0128(4) 0.4025(2) 1.000 0.0350(10) . . . .
O2 O Uiso 0.8116(3) 0.2321(5) 0.6052(3) 1.000 0.0530(10) . . . .
O3 O Uiso 0.7836(3) -0.0579(5) 0.5578(3) 1.000 0.0570(10) . . . .
N1 N Uiso 0.9235(3) 0.3789(5) 0.4333(3) 1.000 0.0310(10) . . . .
C1 C Uiso 1.0391(4) 0.4134(6) 0.4160(3) 1.000 0.0330(10) . . . .
C2 C Uiso 0.8861(3) 0.5465(6) 0.4856(3) 1.000 0.0340(10) . . . .
C3 C Uiso 0.8480(4) 0.3524(7) 0.3348(4) 1.000 0.0410(10) . . . .
C4 C Uiso 0.8866(4) 0.2042(7) 0.2669(3) 1.000 0.0360(10) . . . .
C5 C Uiso 0.9342(4) 0.0308(6) 0.3027(3) 1.000 0.0340(10) . . . .
C6 C Uiso 0.9651(4) -0.0977(7) 0.2334(4) 1.000 0.0450(10) . . . .
C7 C Uiso 0.9479(4) -0.0602(9) 0.1297(4) 1.000 0.054(2) . . . .
C8 C Uiso 0.9012(4) 0.1084(9) 0.0946(4) 1.000 0.055(2) . . . .
C9 C Uiso 0.8713(4) 0.2387(8) 0.1622(4) 1.000 0.0480(10) . . . .
C10 C Uiso 0.7609(4) 0.0772(7) 0.6110(4) 1.000 0.0450(10) . . . .
C11 C Uiso 0.6771(6) 0.0616(10) 0.6825(6) 1.000 0.085(2) . . . .

loop_
_atom_type_symbol
_atom_type_description
_atom_type_scat_dispersion_real
_atom_type_scat_dispersion_imag
_atom_type_scat_source
C C 0.0033 0.0016 ' International Tables Vol C Tables 4.2.6.8 and 6.1.1.4'
Cu Cu 0.3201 1.2651 ' International Tables Vol C Tables 4.2.6.8 and 6.1.1.4'
N N 0.0061 0.0033 ' International Tables Vol C Tables 4.2.6.8 and 6.1.1.4'
O O 0.0106 0.0060 ' International Tables Vol C Tables 4.2.6.8 and 6.1.1.4'

loop_
_geom_angle_atom_site_label_1
_geom_angle_atom_site_label_2
_geom_angle_atom_site_label_3
_geom_angle
_geom_angle_site_symmetry_1
_geom_angle_site_symmetry_2
_geom_angle_site_symmetry_3
_geom_angle_publ_flag
O1 Cu O2 163.66(16) . . . yes
O1 Cu O3 101.66(15) . . . yes
O1 Cu N1 91.80(15) . . . yes
O1 Cu O1 81.72(13) . . 3_756 yes
O2 Cu O3 63.15(15) . . . yes
O2 Cu N1 98.46(15) . . . yes
O1 Cu O2 104.94(15) 3_756 . . yes
O3 Cu N1 147.02(16) . . . yes
O1 Cu O3 96.31(14) 3_756 . . yes
O1 Cu N1 115.51(14) 3_756 . . yes
Cu O1 C5 124.8(3) . . . yes
Cu O1 Cu 98.28(13) . . 3_756 yes
Cu O1 C5 128.9(3) 3_756 . . yes
Cu O2 C10 93.2(3) . . . yes
Cu O3 C10 85.3(3) . . . yes
Cu N1 C1 114.9(3) . . . yes
Cu N1 C2 112.6(3) . . . yes
Cu N1 C3 101.4(3) . . . yes
C1 N1 C2 108.1(3) . . . yes
C1 N1 C3 110.9(3) . . . yes
C2 N1 C3 108.6(3) . . . yes
N1 C1 C2 111.1(3) . . 3_766 yes
N1 C2 C1 111.7(3) . . 3_766 yes
N1 C3 C4 114.0(4) . . . yes
C3 C4 C5 123.6(4) . . . no
C3 C4 C9 118.1(4) . . . no
C5 C4 C9 118.3(4) . . . no
O1 C5 C4 121.8(4) . . . yes
O1 C5 C6 119.2(4) . . . yes
C4 C5 C6 119.0(4) . . . no
C5 C6 C7 121.4(5) . . . no
C6 C7 C8 119.7(5) . . . no
C7 C8 C9 119.8(5) . . . no
C4 C9 C8 121.8(5) . . . no
O2 C10 O3 118.4(5) . . . yes
O2 C10 C11 119.2(5) . . . yes
O3 C10 C11 122.4(5) . . . yes

loop_
_geom_bond_atom_site_label_1
_geom_bond_atom_site_label_2
_geom_bond_distance
_geom_bond_site_symmetry_1
_geom_bond_site_symmetry_2
_geom_bond_publ_flag
Cu O1 1.901(3) . . yes
Cu O2 1.958(4) . . yes
Cu O3 2.146(4) . . yes
Cu N1 2.030(4) . . yes
Cu O1 2.191(4) . 3_756 yes
O1 C5 1.347(5) . . yes
O2 C10 1.265(6) . . yes
O3 C10 1.244(6) . . yes
N1 C1 1.483(6) . . yes
N1 C2 1.480(6) . . yes
N1 C3 1.493(7) . . yes
C1 C2 1.503(6) . 3_766 no
C3 C4 1.504(7) . . no
C4 C5 1.406(7) . . no
C4 C9 1.398(7) . . no
C5 C6 1.386(7) . . no
C6 C7 1.388(7) . . no
C7 C8 1.370(9) . . no
C8 C9 1.374(8) . . no
C10 C11 1.503(9) . . no

loop_
_geom_torsion_atom_site_label_1
_geom_torsion_atom_site_label_2
_geom_torsion_atom_site_label_3
_geom_torsion_atom_site_label_4
_geom_torsion
_geom_torsion_site_symmetry_1
_geom_torsion_site_symmetry_2
_geom_torsion_site_symmetry_3
_geom_torsion_site_symmetry_4
_geom_torsion_publ_flag
O3 Cu O1 C5 114.4(4) . . . . no
O3 Cu O1 Cu -94.78(15) . . . 3_756 no
N1 Cu O1 C5 -35.3(4) . . . . no
N1 Cu O1 Cu 115.52(15) . . . 3_756 no
O1 Cu O1 C5 -150.8(4) 3_756 . . . no
O1 Cu O1 Cu -0.03(19) 3_756 . . 3_756 no
O3 Cu O2 C10 0.3(3) . . . . no
N1 Cu O2 C10 151.4(3) . . . . no
O1 Cu O2 C10 -89.2(3) 3_756 . . . no
O1 Cu O3 C10 -174.0(3) . . . . no
O2 Cu O3 C10 -0.3(3) . . . . no
N1 Cu O3 C10 -61.8(4) . . . . no
O1 Cu O3 C10 103.2(3) 3_756 . . . no
O1 Cu N1 C1 -59.1(3) . . . . no
O1 Cu N1 C2 176.5(3) . . . . no
O1 Cu N1 C3 60.6(3) . . . . no
O2 Cu N1 C1 133.6(3) . . . . no
O2 Cu N1 C2 9.3(3) . . . . no
O2 Cu N1 C3 -106.7(3) . . . . no
O3 Cu N1 C1 -174.0(3) . . . . no
O3 Cu N1 C2 61.7(4) . . . . no
O3 Cu N1 C3 -54.2(4) . . . . no
O1 Cu N1 C1 22.6(3) 3_756 . . . no
O1 Cu N1 C2 -101.8(3) 3_756 . . . no
O1 Cu N1 C3 142.3(3) 3_756 . . . no
O1 Cu O1 Cu 0.03(19) . . 3_756 3_756 no
O1 Cu O1 C5 -149.0(3) . . 3_756 3_756 no
O2 Cu O1 Cu 164.75(15) . . 3_756 3_756 no
O2 Cu O1 C5 15.7(4) . . 3_756 3_756 no
O3 Cu O1 Cu 100.91(16) . . 3_756 3_756 no
O3 Cu O1 C5 -48.1(3) . . 3_756 3_756 no
N1 Cu O1 Cu -88.03(17) . . 3_756 3_756 no
N1 Cu O1 C5 123.0(3) . . 3_756 3_756 no
Cu O1 C5 C4 8.0(6) . . . . no
Cu O1 C5 C6 -172.7(3) . . . . no
Cu O1 C5 C4 -133.7(4) 3_756 . . . no
Cu O1 C5 C6 45.6(6) 3_756 . . . no
Cu O2 C10 O3 -0.6(5) . . . . no
Cu O2 C10 C11 178.5(5) . . . . no
Cu O3 C10 O2 0.5(5) . . . . no
Cu O3 C10 C11 -178.6(5) . . . . no
Cu N1 C1 C2 -69.7(4) . . . 3_766 no
C2 N1 C1 C2 57.1(4) . . . 3_766 no
C3 N1 C1 C2 176.1(4) . . . 3_766 no
Cu N1 C2 C1 70.6(4) . . . 3_766 no
C1 N1 C2 C1 -57.4(4) . . . 3_766 no
C3 N1 C2 C1 -177.9(4) . . . 3_766 no
Cu N1 C3 C4 -69.8(4) . . . . no
C1 N1 C3 C4 52.7(5) . . . . no
C2 N1 C3 C4 171.4(4) . . . . no
N1 C1 C2 N1 -59.2(4) . . 3_766 3_766 no
N1 C3 C4 C5 40.4(7) . . . . no
N1 C3 C4 C9 -141.5(4) . . . . no
C3 C4 C5 O1 -1.9(7) . . . . no
C3 C4 C5 C6 178.8(5) . . . . no
C9 C4 C5 O1 180.0(4) . . . . no
C9 C4 C5 C6 0.7(7) . . . . no
C3 C4 C9 C8 -178.1(5) . . . . no
C5 C4 C9 C8 0.1(8) . . . . no
O1 C5 C6 C7 179.3(5) . . . . no
C4 C5 C6 C7 -1.4(7) . . . . no
C5 C6 C7 C8 1.1(8) . . . . no
C6 C7 C8 C9 -0.3(8) . . . . no
C7 C8 C9 C4 -0.3(8) . . . . no
